data_1570904
loop_
_publ_author_name
'Bortolamiol, Enrica'
'Botter, Eleonora'
'Cavarzerani, Enrico'
'Mauceri, Matteo'
'Demitri, Nicola'
'Rizzolio, Flavio'
'Visentin, Fabiano'
'Scattolin, Thomas'

_publ_section_title
;
 Rational Design of Palladium(II) Indenyl and Allyl Complexes Bearing
 Phosphine and Isocyanide Ancillary Ligands with Promising Antitumor
 Activity.
;
_journal_issue 2
_journal_name_full 'Molecules (Basel, Switzerland)'
_journal_page_first 345
_journal_paper_doi 10.3390/molecules29020345
_journal_volume 29
_journal_year 2024
_chemical_formula_moiety 'C32 H31 N P Pd, Cl O4, C H Cl3'
_chemical_formula_sum 'C33 H32 Cl4 N O4 P Pd'
_chemical_formula_weight 785.76
_space_group_crystal_system monoclinic
_space_group_IT_number 4
_space_group_name_Hall 'P 2yb'
_space_group_name_H-M_alt 'P 1 21 1'
_atom_sites_solution_hydrogens geom
_atom_sites_solution_primary direct
_atom_sites_solution_secondary difmap
_audit_creation_method SHELXL-2018/3
_cell_angle_alpha 90
_cell_angle_beta 90.58(3)
_cell_angle_gamma 90
_cell_formula_units_Z 4
_cell_length_a 9.905(2)
_cell_length_b 34.151(7)
_cell_length_c 9.978(2)
_cell_measurement_reflns_used 36964
_cell_measurement_temperature 100(2)
_cell_measurement_theta_max 31.121
_cell_measurement_theta_min 1.040
_cell_volume 3375.0(12)
_computing_cell_refinement 'XDS (Kabsch, 2010)'
_computing_data_collection 'Elettra XRD2 Data Collection SW'
_computing_data_reduction 'XDS (Kabsch, 2010)'
_computing_molecular_graphics 'Ortep3 for Windows - Coot'
_computing_publication_material 'enCIFer - publCIF'
_computing_structure_refinement 'SHELXL-2018/3 (Sheldrick, 2015)'
_computing_structure_solution 'SHELXT (Sheldrick, 2015)'
_diffrn_ambient_temperature 100(2)
_diffrn_measured_fraction_theta_full 0.995
_diffrn_measured_fraction_theta_max 0.898
_diffrn_measurement_device_type
;
'Arinax MD2s Goniometer, Pilatus 6M detector'
;
_diffrn_measurement_method 'Rotating crystal'
_diffrn_radiation_type Synchrotron
_diffrn_radiation_wavelength 0.620
_diffrn_reflns_av_R_equivalents 0.0357
_diffrn_reflns_av_unetI/netI 0.0386
_diffrn_reflns_Laue_measured_fraction_full 0.995
_diffrn_reflns_Laue_measured_fraction_max 0.898
_diffrn_reflns_limit_h_max 15
_diffrn_reflns_limit_h_min -15
_diffrn_reflns_limit_k_max 56
_diffrn_reflns_limit_k_min -56
_diffrn_reflns_limit_l_max 16
_diffrn_reflns_limit_l_min -16
_diffrn_reflns_number 79911
_diffrn_reflns_point_group_measured_fraction_full 0.985
_diffrn_reflns_point_group_measured_fraction_max 0.877
_diffrn_reflns_theta_full 21.835
_diffrn_reflns_theta_max 31.121
_diffrn_reflns_theta_min 1.040
_diffrn_source 'Elettra Synchrotron - XRD2 BL'
_diffrn_standards_decay_% 0
_diffrn_standards_interval_count 0
_diffrn_standards_number 0
_exptl_absorpt_coefficient_mu 0.647
_exptl_absorpt_correction_type none
_exptl_crystal_colour Yellow
_exptl_crystal_density_diffrn 1.546
_exptl_crystal_description 'Thin needles'
_exptl_crystal_F_000 1592
_exptl_crystal_size_max 0.100
_exptl_crystal_size_mid 0.050
_exptl_crystal_size_min 0.020
_refine_diff_density_max 2.226
_refine_diff_density_min -1.451
_refine_diff_density_rms 0.089
_refine_ls_abs_structure_details
;
 Flack x determined using 12733 quotients [(I+)-(I-)]/[(I+)+(I-)]
 (Parsons, Flack and Wagner, Acta Cryst. B69 (2013) 249-259).
;
_refine_ls_abs_structure_Flack -0.007(9)
_refine_ls_extinction_method none
_refine_ls_goodness_of_fit_ref 1.008
_refine_ls_hydrogen_treatment constr
_refine_ls_matrix_type full
_refine_ls_number_parameters 799
_refine_ls_number_reflns 28759
_refine_ls_number_restraints 1
_refine_ls_restrained_S_all 1.008
_refine_ls_R_factor_all 0.0357
_refine_ls_R_factor_gt 0.0343
_refine_ls_shift/su_max 0.003
_refine_ls_shift/su_mean 0.000
_refine_ls_structure_factor_coef Fsqd
_refine_ls_weighting_details 'w=1/[\s^2^(Fo^2^)+(0.0387P)^2^+2.8734P] where P=(Fo^2^+2Fc^2^)/3'
_refine_ls_weighting_scheme calc
_refine_ls_wR_factor_gt 0.0854
_refine_ls_wR_factor_ref 0.0866
_reflns_Friedel_coverage 0.928
_reflns_Friedel_fraction_full 0.975
_reflns_Friedel_fraction_max 0.855
_reflns_number_gt 27801
_reflns_number_total 28759
_reflns_threshold_expression 'I > 2\s(I)'
_cod_data_source_file EB42.cif
_cod_data_source_block EB42
_cod_original_sg_symbol_H-M 'P 21'
_cod_database_code 1570904
_shelx_shelxl_version_number 2018/3
_shelx_space_group_comment
;
The symmetry employed for this shelxl refinement is uniquely defined
by the following loop, which should always be used as a source of
symmetry information in preference to the above space-group names.
They are only intended as comments.
;
_shelx_estimated_absorpt_t_min 0.938
_shelx_estimated_absorpt_t_max 0.987

loop_
_space_group_symop_operation_xyz
'x, y, z'
'-x, y+1/2, -z'

loop_
_atom_site_label
_atom_site_type_symbol
_atom_site_fract_x
_atom_site_fract_y
_atom_site_fract_z
_atom_site_U_iso_or_equiv
_atom_site_adp_type
_atom_site_occupancy
_atom_site_site_symmetry_order
_atom_site_calc_flag
_atom_site_refinement_flags_posn
_atom_site_refinement_flags_adp
_atom_site_refinement_flags_occupancy
_atom_site_disorder_assembly
_atom_site_disorder_group
Cl_15 Cl -0.02450(7) 0.35160(2) 1.05548(7) 0.01995(11) Uani 1 1 d . . . . .
O1_15 O 0.0294(4) 0.35994(12) 0.9260(3) 0.0459(8) Uani 1 1 d . . . . .
O2_15 O 0.0680(3) 0.32637(9) 1.1272(3) 0.0337(6) Uani 1 1 d . . . . .
O3_15 O -0.0419(3) 0.38756(8) 1.1283(3) 0.0354(6) Uani 1 1 d . . . . .
O4_15 O -0.1537(3) 0.33200(9) 1.0438(4) 0.0368(7) Uani 1 1 d . . . . .
Pd_11 Pd 0.44919(2) 0.39783(2) 0.86737(2) 0.01459(4) Uani 1 1 d . . . . .
C18_14 C 0.3907(3) 0.47814(9) 0.5342(3) 0.0221(5) Uani 1 1 d . . . . .
H18_14 H 0.427862 0.463741 0.461940 0.027 Uiso 1 1 calc R U . . .
C17_14 C 0.2868(4) 0.50521(11) 0.5110(4) 0.0300(7) Uani 1 1 d . . . . .
H17_14 H 0.253186 0.509008 0.422396 0.036 Uiso 1 1 calc R U . . .
C16_14 C 0.2328(4) 0.52636(10) 0.6149(4) 0.0301(7) Uani 1 1 d . . . . .
H16_14 H 0.162509 0.544637 0.597459 0.036 Uiso 1 1 calc R U . . .
C15_14 C 0.2803(4) 0.52119(10) 0.7447(4) 0.0270(6) Uani 1 1 d . . . . .
H15_14 H 0.243955 0.536151 0.816045 0.032 Uiso 1 1 calc R U . . .
C14_14 C 0.3816(3) 0.49397(10) 0.7698(3) 0.0220(5) Uani 1 1 d . . . . .
H14_14 H 0.412441 0.489755 0.859073 0.026 Uiso 1 1 calc R U . . .
C13_14 C 0.4387(3) 0.47260(8) 0.6643(3) 0.0178(4) Uani 1 1 d . . . . .
P_14 P 0.55885(7) 0.43500(2) 0.71213(7) 0.01452(11) Uani 1 1 d . . . . .
C7_14 C 0.7101(3) 0.46053(9) 0.7683(3) 0.0181(4) Uani 1 1 d . . . . .
C8_14 C 0.8179(3) 0.43773(11) 0.8142(3) 0.0239(5) Uani 1 1 d . . . . .
H8_14 H 0.811271 0.409981 0.812851 0.029 Uiso 1 1 calc R U . . .
C9_14 C 0.9353(4) 0.45556(13) 0.8619(4) 0.0305(7) Uani 1 1 d . . . . .
H9_14 H 1.009002 0.439997 0.892120 0.037 Uiso 1 1 calc R U . . .
C10_14 C 0.9445(4) 0.49643(14) 0.8653(4) 0.0322(8) Uani 1 1 d . . . . .
H10_14 H 1.024107 0.508665 0.898844 0.039 Uiso 1 1 calc R U . . .
C11_14 C 0.8375(4) 0.51900(11) 0.8196(4) 0.0310(7) Uani 1 1 d . . . . .
H11_14 H 0.843846 0.546750 0.821664 0.037 Uiso 1 1 calc R U . . .
C12_14 C 0.7204(3) 0.50117(9) 0.7706(4) 0.0240(5) Uani 1 1 d . . . . .
H12_14 H 0.647593 0.516799 0.738599 0.029 Uiso 1 1 calc R U . . .
C1_14 C 0.6091(3) 0.40892(9) 0.5638(3) 0.0167(4) Uani 1 1 d . . . . .
C2_14 C 0.5798(3) 0.36919(9) 0.5536(3) 0.0220(5) Uani 1 1 d . . . . .
H2_14 H 0.529706 0.356646 0.621996 0.026 Uiso 1 1 calc R U . . .
C3_14 C 0.6236(4) 0.34771(11) 0.4435(3) 0.0268(6) Uani 1 1 d . . . . .
H3_14 H 0.604030 0.320532 0.437237 0.032 Uiso 1 1 calc R U . . .
C4_14 C 0.6957(3) 0.36606(10) 0.3433(3) 0.0234(6) Uani 1 1 d . . . . .
H4_14 H 0.725644 0.351420 0.268367 0.028 Uiso 1 1 calc R U . . .
C5_14 C 0.7243(3) 0.40564(10) 0.3519(3) 0.0237(6) Uani 1 1 d . . . . .
H5_14 H 0.772812 0.418138 0.282328 0.028 Uiso 1 1 calc R U . . .
C6_14 C 0.6822(3) 0.42718(9) 0.4621(3) 0.0207(5) Uani 1 1 d . . . . .
H6_14 H 0.702995 0.454275 0.468256 0.025 Uiso 1 1 calc R U . . .
C4_13 C 0.5368(3) 0.46988(10) 1.1066(3) 0.0233(5) Uani 1 1 d . . . . .
H4_13 H 0.626358 0.479479 1.098549 0.028 Uiso 1 1 calc R U . . .
C5_13 C 0.4315(4) 0.49447(11) 1.1404(4) 0.0279(6) Uani 1 1 d . . . . .
H5_13 H 0.449953 0.521307 1.157653 0.033 Uiso 1 1 calc R U . . .
C6_13 C 0.2989(4) 0.48101(11) 1.1500(4) 0.0284(6) Uani 1 1 d . . . . .
H6_13 H 0.228856 0.498947 1.170738 0.034 Uiso 1 1 calc R U . . .
C9_13 C 0.5065(3) 0.43037(9) 1.0847(3) 0.0183(5) Uani 1 1 d . . . . .
C3_13 C 0.5906(3) 0.39775(10) 1.0389(3) 0.0195(4) Uani 1 1 d . . . . .
H3_13 H 0.681311 0.399488 1.009542 0.023 Uiso 1 1 calc R U . . .
C8_13 C 0.3729(3) 0.41607(9) 1.0981(3) 0.0189(5) Uani 1 1 d . . . . .
C7_13 C 0.2678(3) 0.44160(10) 1.1296(3) 0.0243(6) Uani 1 1 d . . . . .
H7_13 H 0.177654 0.432403 1.136899 0.029 Uiso 1 1 calc R U . . .
C1_13 C 0.3761(3) 0.37433(9) 1.0638(3) 0.0209(5) Uani 1 1 d . . . . .
H1_13 H 0.299644 0.357686 1.054818 0.025 Uiso 1 1 calc R U . . .
C2_13 C 0.5117(3) 0.36309(10) 1.0465(3) 0.0225(5) Uani 1 1 d . . . . .
H2_13 H 0.544508 0.337008 1.040869 0.027 Uiso 1 1 calc R U . . .
N_12 N 0.2185(3) 0.38288(8) 0.6563(3) 0.0204(4) Uani 1 1 d . . . . .
C_12 C 0.2977(3) 0.38831(9) 0.7400(3) 0.0192(5) Uani 1 1 d . . . . .
C1_12 C 0.1256(3) 0.37633(10) 0.5435(3) 0.0233(5) Uani 1 1 d . . . . .
C2_12 C 0.0718(5) 0.41579(13) 0.4983(6) 0.0444(12) Uani 1 1 d . . . . .
H2A_12 H 0.016587 0.427131 0.569431 0.067 Uiso 1 1 calc R U . . .
H2B_12 H 0.016563 0.412425 0.417148 0.067 Uiso 1 1 calc R U . . .
H2C_12 H 0.147577 0.433319 0.479266 0.067 Uiso 1 1 calc R U . . .
C3_12 C 0.2070(5) 0.3564(2) 0.4345(5) 0.0548(16) Uani 1 1 d . . . . .
H3A_12 H 0.284154 0.372907 0.411038 0.082 Uiso 1 1 calc R U . . .
H3B_12 H 0.149621 0.352454 0.355003 0.082 Uiso 1 1 calc R U . . .
H3C_12 H 0.239555 0.331002 0.467097 0.082 Uiso 1 1 calc R U . . .
C4_12 C 0.0118(4) 0.35013(13) 0.5918(4) 0.0363(9) Uani 1 1 d . . . . .
H4A_12 H 0.048814 0.324725 0.619322 0.054 Uiso 1 1 calc R U . . .
H4B_12 H -0.054012 0.346303 0.519034 0.054 Uiso 1 1 calc R U . . .
H4C_12 H -0.032626 0.362498 0.668247 0.054 Uiso 1 1 calc R U . . .
Cl_25 Cl 1.08572(7) 0.60221(2) 0.04985(7) 0.01978(11) Uani 1 1 d . . . . .
O1_25 O 1.0603(3) 0.61136(11) 0.1875(3) 0.0386(7) Uani 1 1 d . . . . .
O2_25 O 1.1307(6) 0.56260(11) 0.0441(5) 0.0639(13) Uani 1 1 d . . . . .
O3_25 O 0.9647(4) 0.60639(12) -0.0286(4) 0.0461(8) Uani 1 1 d . . . . .
O4_25 O 1.1874(4) 0.62781(13) 0.0002(4) 0.0505(10) Uani 1 1 d . . . . .
Pd_21 Pd 0.89948(2) 0.65229(2) 0.57114(2) 0.01498(4) Uani 1 1 d . . . . .
C18_24 C 0.5072(3) 0.71930(9) 0.5642(3) 0.0206(5) Uani 1 1 d . . . . .
H18_24 H 0.449828 0.703957 0.508324 0.025 Uiso 1 1 calc R U . . .
C17_24 C 0.4518(4) 0.74605(11) 0.6533(4) 0.0269(6) Uani 1 1 d . . . . .
H17_24 H 0.356532 0.748538 0.659342 0.032 Uiso 1 1 calc R U . . .
C16_24 C 0.5348(4) 0.76905(10) 0.7333(4) 0.0271(6) Uani 1 1 d . . . . .
H16_24 H 0.496157 0.787436 0.793154 0.033 Uiso 1 1 calc R U . . .
C15_24 C 0.6742(4) 0.76545(11) 0.7266(4) 0.0268(6) Uani 1 1 d . . . . .
H15_24 H 0.731138 0.781651 0.780061 0.032 Uiso 1 1 calc R U . . .
C14_24 C 0.7297(3) 0.73781(10) 0.6406(3) 0.0236(5) Uani 1 1 d . . . . .
H14_24 H 0.824798 0.734339 0.638467 0.028 Uiso 1 1 calc R U . . .
C13_24 C 0.6463(3) 0.71503(8) 0.5570(3) 0.0161(4) Uani 1 1 d . . . . .
P_24 P 0.72859(7) 0.67983(2) 0.44831(7) 0.01466(11) Uani 1 1 d . . . . .
C7_24 C 0.7766(3) 0.70647(9) 0.2992(3) 0.0183(5) Uani 1 1 d . . . . .
C8_24 C 0.8242(3) 0.68457(11) 0.1902(3) 0.0229(5) Uani 1 1 d . . . . .
H8_24 H 0.830298 0.656868 0.196460 0.027 Uiso 1 1 calc R U . . .
C9_24 C 0.8624(3) 0.70352(13) 0.0733(3) 0.0284(7) Uani 1 1 d . . . . .
H9_24 H 0.892487 0.688683 -0.001157 0.034 Uiso 1 1 calc R U . . .
C10_24 C 0.8567(4) 0.74407(14) 0.0651(4) 0.0321(8) Uani 1 1 d . . . . .
H10_24 H 0.883433 0.756901 -0.014874 0.039 Uiso 1 1 calc R U . . .
C11_24 C 0.8122(4) 0.76584(12) 0.1728(4) 0.0317(7) Uani 1 1 d . . . . .
H11_24 H 0.809402 0.793599 0.167021 0.038 Uiso 1 1 calc R U . . .
C12_24 C 0.7713(4) 0.74704(10) 0.2908(4) 0.0264(6) Uani 1 1 d . . . . .
H12_24 H 0.740037 0.762005 0.364528 0.032 Uiso 1 1 calc R U . . .
C1_24 C 0.5983(3) 0.64637(8) 0.3918(3) 0.0174(4) Uani 1 1 d . . . . .
C2_24 C 0.5977(3) 0.60781(9) 0.4380(3) 0.0215(5) Uani 1 1 d . . . . .
H2_24 H 0.668347 0.598760 0.495227 0.026 Uiso 1 1 calc R U . . .
C3_24 C 0.4932(4) 0.58252(10) 0.4001(4) 0.0268(6) Uani 1 1 d . . . . .
H3_24 H 0.493086 0.556166 0.430590 0.032 Uiso 1 1 calc R U . . .
C4_24 C 0.3897(3) 0.59606(10) 0.3177(4) 0.0251(6) Uani 1 1 d . . . . .
H4_24 H 0.317537 0.579038 0.293859 0.030 Uiso 1 1 calc R U . . .
C5_24 C 0.3905(3) 0.63421(11) 0.2697(3) 0.0249(6) Uani 1 1 d . . . . .
H5_24 H 0.319450 0.643172 0.212875 0.030 Uiso 1 1 calc R U . . .
C6_24 C 0.4953(3) 0.65919(9) 0.3048(3) 0.0219(5) Uani 1 1 d . . . . .
H6_24 H 0.497401 0.685069 0.269970 0.026 Uiso 1 1 calc R U . . .
C4_23 C 1.0820(3) 0.73971(10) 0.5366(3) 0.0219(5) Uani 1 1 d . . . . .
H4_23 H 1.069386 0.751877 0.451800 0.026 Uiso 1 1 calc R U . . .
C5_23 C 1.0913(3) 0.76194(10) 0.6537(4) 0.0244(6) Uani 1 1 d . . . . .
H5_23 H 1.085999 0.789668 0.648331 0.029 Uiso 1 1 calc R U . . .
C6_23 C 1.1084(3) 0.74402(10) 0.7793(3) 0.0241(5) Uani 1 1 d . . . . .
H6_23 H 1.113407 0.759838 0.857521 0.029 Uiso 1 1 calc R U . . .
C9_23 C 1.0919(3) 0.69904(9) 0.5478(3) 0.0174(4) Uani 1 1 d . . . . .
C3_23 C 1.0749(3) 0.66722(9) 0.4494(3) 0.0190(5) Uani 1 1 d . . . . .
H3_23 H 1.048687 0.670238 0.358146 0.023 Uiso 1 1 calc R U . . .
C8_23 C 1.1097(3) 0.68087(9) 0.6752(3) 0.0184(4) Uani 1 1 d . . . . .
C7_23 C 1.1180(3) 0.70373(10) 0.7915(3) 0.0216(5) Uani 1 1 d . . . . .
H7_23 H 1.129955 0.691847 0.876861 0.026 Uiso 1 1 calc R U . . .
C1_23 C 1.1067(3) 0.63837(9) 0.6546(3) 0.0201(5) Uani 1 1 d . . . . .
H1_23 H 1.106345 0.618983 0.722907 0.024 Uiso 1 1 calc R U . . .
C2_23 C 1.1044(3) 0.63139(10) 0.5145(3) 0.0208(5) Uani 1 1 d . . . . .
H2_23 H 1.119862 0.606951 0.471876 0.025 Uiso 1 1 calc R U . . .
N_22 N 0.6797(3) 0.63254(8) 0.7834(3) 0.0200(4) Uani 1 1 d . . . . .
C_22 C 0.7683(3) 0.63757(9) 0.7112(3) 0.0196(5) Uani 1 1 d . . . . .
C1_22 C 0.5575(3) 0.62815(9) 0.8642(3) 0.0204(5) Uani 1 1 d . . . . .
C2_22 C 0.5250(4) 0.66815(10) 0.9233(4) 0.0247(6) Uani 1 1 d . . . . .
H2A_22 H 0.600027 0.676737 0.980887 0.037 Uiso 1 1 calc R U . . .
H2B_22 H 0.442510 0.666335 0.976381 0.037 Uiso 1 1 calc R U . . .
H2C_22 H 0.511463 0.687093 0.850618 0.037 Uiso 1 1 calc R U . . .
C3_22 C 0.4466(4) 0.61450(15) 0.7687(4) 0.0369(9) Uani 1 1 d . . . . .
H3A_22 H 0.435622 0.633594 0.696034 0.055 Uiso 1 1 calc R U . . .
H3B_22 H 0.361557 0.612120 0.817424 0.055 Uiso 1 1 calc R U . . .
H3C_22 H 0.470980 0.589000 0.730978 0.055 Uiso 1 1 calc R U . . .
C4_22 C 0.5880(5) 0.59835(12) 0.9730(4) 0.0374(9) Uani 1 1 d . . . . .
H4A_22 H 0.612022 0.573281 0.931838 0.056 Uiso 1 1 calc R U . . .
H4B_22 H 0.508117 0.594853 1.028951 0.056 Uiso 1 1 calc R U . . .
H4C_22 H 0.663542 0.607649 1.028646 0.056 Uiso 1 1 calc R U . . .
C1_16 C -0.2944(4) 0.26781(10) 0.8611(4) 0.0263(6) Uani 1 1 d . . . . .
H1_16 H -0.251951 0.282974 0.936250 0.032 Uiso 1 1 calc R U . . .
Cl2_16 Cl -0.46464(15) 0.26116(4) 0.8987(2) 0.0666(5) Uani 1 1 d . . . . .
Cl1_16 Cl -0.21191(14) 0.22236(3) 0.85164(13) 0.0452(3) Uani 1 1 d . . . . .
Cl3_16 Cl -0.2751(3) 0.29449(6) 0.71638(19) 0.0816(7) Uani 1 1 d . . . . .
C1_26 C 0.9124(4) 0.53013(11) 0.2889(4) 0.0289(6) Uani 1 1 d . . . . .
H1_26 H 0.992065 0.547015 0.268260 0.035 Uiso 1 1 calc R U . . .
Cl2_26 Cl 0.88964(14) 0.52952(4) 0.46492(11) 0.0455(3) Uani 1 1 d . . . . .
Cl1_26 Cl 0.94385(12) 0.48260(3) 0.22863(14) 0.0425(2) Uani 1 1 d . . . . .
Cl3_26 Cl 0.77032(11) 0.54975(3) 0.20898(11) 0.03532(19) Uani 1 1 d . . . . .

loop_
_atom_site_aniso_label
_atom_site_aniso_U_11
_atom_site_aniso_U_22
_atom_site_aniso_U_33
_atom_site_aniso_U_23
_atom_site_aniso_U_13
_atom_site_aniso_U_12
Cl_15 0.0209(3) 0.0202(3) 0.0188(3) -0.0020(2) 0.0015(2) 0.0013(2)
O1_15 0.062(2) 0.053(2) 0.0232(12) 0.0037(13) 0.0163(13) 0.0121(17)
O2_15 0.0305(13) 0.0305(13) 0.0398(15) 0.0068(12) -0.0110(11) 0.0029(10)
O3_15 0.0378(14) 0.0247(11) 0.0440(16) -0.0131(11) 0.0135(12) -0.0057(10)
O4_15 0.0233(12) 0.0326(13) 0.0544(19) -0.0146(13) -0.0071(11) -0.0012(10)
Pd_11 0.01665(8) 0.01568(8) 0.01143(7) -0.00015(7) -0.00072(5) -0.00184(6)
C18_14 0.0266(13) 0.0192(12) 0.0207(12) 0.0035(10) -0.0016(10) 0.0001(10)
C17_14 0.0310(16) 0.0244(14) 0.0343(17) 0.0102(13) -0.0053(13) 0.0024(12)
C16_14 0.0237(14) 0.0207(13) 0.046(2) 0.0080(14) -0.0016(13) 0.0030(11)
C15_14 0.0235(14) 0.0228(13) 0.0349(17) 0.0006(13) 0.0051(12) 0.0025(10)
C14_14 0.0215(12) 0.0226(12) 0.0219(12) -0.0006(11) 0.0028(9) 0.0027(10)
C13_14 0.0197(11) 0.0164(10) 0.0174(11) 0.0018(9) 0.0007(8) -0.0010(8)
P_14 0.0165(3) 0.0147(3) 0.0124(3) -0.0011(2) 0.0007(2) -0.0011(2)
C7_14 0.0183(11) 0.0203(11) 0.0156(10) -0.0015(9) 0.0021(8) -0.0038(9)
C8_14 0.0195(12) 0.0283(14) 0.0236(13) -0.0003(12) -0.0028(10) -0.0028(10)
C9_14 0.0212(13) 0.0406(19) 0.0296(16) 0.0024(14) -0.0053(11) -0.0066(12)
C10_14 0.0240(15) 0.045(2) 0.0278(15) -0.0086(15) -0.0005(11) -0.0136(14)
C11_14 0.0301(16) 0.0288(16) 0.0341(17) -0.0095(14) 0.0041(13) -0.0117(13)
C12_14 0.0248(13) 0.0192(12) 0.0279(14) -0.0022(11) 0.0020(11) -0.0053(10)
C1_14 0.0174(10) 0.0196(11) 0.0130(9) -0.0011(9) 0.0002(8) 0.0000(8)
C2_14 0.0299(14) 0.0184(12) 0.0178(11) -0.0032(10) 0.0022(10) -0.0013(10)
C3_14 0.0341(16) 0.0244(14) 0.0221(13) -0.0083(12) 0.0025(11) 0.0012(12)
C4_14 0.0242(13) 0.0308(15) 0.0152(11) -0.0065(11) -0.0022(9) 0.0060(11)
C5_14 0.0252(13) 0.0318(16) 0.0143(10) -0.0020(10) 0.0021(9) 0.0025(11)
C6_14 0.0228(12) 0.0235(13) 0.0157(11) -0.0017(10) 0.0028(9) -0.0008(10)
C4_13 0.0259(13) 0.0247(13) 0.0192(12) -0.0055(11) -0.0014(10) -0.0040(10)
C5_13 0.0356(17) 0.0228(13) 0.0252(14) -0.0064(12) 0.0009(12) 0.0009(12)
C6_13 0.0332(16) 0.0281(15) 0.0239(14) -0.0052(12) 0.0063(11) 0.0065(12)
C9_13 0.0194(11) 0.0235(12) 0.0118(10) -0.0017(9) -0.0020(8) -0.0002(9)
C3_13 0.0186(10) 0.0239(11) 0.0159(9) -0.0007(11) -0.0024(8) 0.0019(10)
C8_13 0.0207(11) 0.0213(12) 0.0146(10) 0.0003(9) 0.0017(8) -0.0014(9)
C7_13 0.0248(13) 0.0276(14) 0.0207(12) -0.0023(11) 0.0044(10) 0.0018(11)
C1_13 0.0275(13) 0.0194(12) 0.0157(11) 0.0036(10) 0.0031(9) -0.0018(10)
C2_13 0.0292(14) 0.0221(12) 0.0163(11) 0.0027(10) -0.0005(10) 0.0039(10)
N_12 0.0214(11) 0.0225(11) 0.0174(10) -0.0008(9) -0.0018(8) -0.0037(8)
C_12 0.0200(11) 0.0212(12) 0.0163(10) -0.0019(9) -0.0011(8) -0.0038(9)
C1_12 0.0235(13) 0.0281(14) 0.0182(12) -0.0003(11) -0.0080(9) -0.0036(11)
C2_12 0.038(2) 0.034(2) 0.061(3) 0.018(2) -0.025(2) -0.0085(16)
C3_12 0.041(2) 0.097(5) 0.0260(18) -0.024(2) -0.0083(16) 0.011(3)
C4_12 0.0354(19) 0.0373(19) 0.0358(18) 0.0068(16) -0.0147(15) -0.0154(15)
Cl_25 0.0235(3) 0.0190(3) 0.0168(3) -0.0004(2) -0.0012(2) -0.0033(2)
O1_25 0.0359(15) 0.057(2) 0.0225(11) -0.0118(13) 0.0045(10) -0.0052(13)
O2_25 0.097(4) 0.0299(16) 0.065(3) -0.0164(17) -0.011(2) 0.0214(19)
O3_25 0.0351(16) 0.064(2) 0.0389(16) 0.0082(16) -0.0177(13) -0.0144(15)
O4_25 0.0379(16) 0.074(3) 0.0391(16) 0.0274(17) -0.0090(13) -0.0300(17)
Pd_21 0.01279(7) 0.01716(8) 0.01501(8) 0.00149(7) 0.00105(5) 0.00054(6)
C18_24 0.0165(11) 0.0217(12) 0.0235(12) -0.0012(10) -0.0001(9) 0.0024(9)
C17_24 0.0239(13) 0.0262(14) 0.0306(15) -0.0002(12) 0.0044(11) 0.0100(11)
C16_24 0.0351(16) 0.0225(13) 0.0237(14) -0.0024(11) 0.0009(11) 0.0103(12)
C15_24 0.0295(15) 0.0255(14) 0.0253(14) -0.0062(12) -0.0043(11) 0.0045(11)
C14_24 0.0189(12) 0.0256(13) 0.0262(13) -0.0055(11) -0.0029(10) 0.0008(10)
C13_24 0.0147(10) 0.0174(10) 0.0161(10) 0.0004(9) -0.0010(8) 0.0007(8)
P_24 0.0129(3) 0.0166(3) 0.0144(3) 0.0003(2) 0.00016(19) -0.0008(2)
C7_24 0.0145(10) 0.0241(12) 0.0162(10) 0.0030(10) -0.0005(8) -0.0028(9)
C8_24 0.0212(12) 0.0296(14) 0.0180(11) 0.0011(11) 0.0019(9) -0.0019(10)
C9_24 0.0222(13) 0.045(2) 0.0179(12) 0.0045(13) 0.0025(10) -0.0021(13)
C10_24 0.0239(14) 0.047(2) 0.0259(15) 0.0165(15) 0.0000(11) -0.0069(14)
C11_24 0.0329(17) 0.0296(16) 0.0326(17) 0.0130(14) -0.0002(13) -0.0042(13)
C12_24 0.0303(15) 0.0238(13) 0.0251(14) 0.0058(12) 0.0014(11) -0.0041(11)
C1_24 0.0167(10) 0.0191(12) 0.0165(10) -0.0019(9) 0.0008(8) -0.0022(8)
C2_24 0.0223(12) 0.0180(11) 0.0243(13) -0.0024(10) -0.0006(10) -0.0018(9)
C3_24 0.0263(14) 0.0203(13) 0.0337(17) -0.0014(12) 0.0015(12) -0.0052(11)
C4_24 0.0218(13) 0.0273(14) 0.0264(14) -0.0071(12) 0.0031(10) -0.0080(11)
C5_24 0.0190(12) 0.0320(15) 0.0237(13) -0.0048(12) -0.0022(9) -0.0058(11)
C6_24 0.0200(11) 0.0253(14) 0.0204(12) 0.0006(10) -0.0035(9) -0.0044(9)
C4_23 0.0178(11) 0.0234(13) 0.0244(13) 0.0041(11) 0.0017(9) -0.0012(9)
C5_23 0.0187(12) 0.0220(13) 0.0326(15) -0.0021(12) 0.0006(10) -0.0026(10)
C6_23 0.0200(12) 0.0261(14) 0.0263(14) -0.0054(12) 0.0013(10) -0.0023(10)
C9_23 0.0126(10) 0.0226(12) 0.0170(10) 0.0014(9) 0.0020(8) -0.0006(8)
C3_23 0.0140(10) 0.0258(12) 0.0173(11) -0.0004(10) 0.0035(8) -0.0010(9)
C8_23 0.0141(10) 0.0238(12) 0.0172(10) 0.0013(10) 0.0002(8) 0.0010(9)
C7_23 0.0179(11) 0.0291(14) 0.0178(11) -0.0004(11) -0.0015(9) -0.0009(10)
C1_23 0.0166(11) 0.0235(12) 0.0201(11) 0.0026(10) -0.0008(8) 0.0047(9)
C2_23 0.0163(11) 0.0244(12) 0.0216(12) -0.0008(10) 0.0019(9) 0.0036(9)
N_22 0.0178(10) 0.0218(11) 0.0205(10) 0.0022(9) 0.0008(8) 0.0002(8)
C_22 0.0185(11) 0.0211(12) 0.0193(11) 0.0036(10) -0.0010(9) -0.0009(9)
C1_22 0.0180(11) 0.0226(12) 0.0208(12) 0.0027(10) 0.0047(9) -0.0005(9)
C2_22 0.0260(14) 0.0223(13) 0.0258(14) 0.0005(11) 0.0054(11) 0.0028(11)
C3_22 0.0223(15) 0.053(2) 0.0353(18) -0.0123(18) 0.0044(13) -0.0116(15)
C4_22 0.047(2) 0.0299(17) 0.0352(19) 0.0145(16) 0.0194(16) 0.0124(16)
C1_16 0.0280(15) 0.0235(14) 0.0271(14) -0.0017(12) -0.0024(11) -0.0015(11)
Cl2_16 0.0504(7) 0.0398(6) 0.1106(13) -0.0318(7) 0.0451(8) -0.0151(5)
Cl1_16 0.0528(6) 0.0349(5) 0.0477(6) -0.0045(4) -0.0174(5) 0.0163(4)
Cl3_16 0.1146(16) 0.0681(10) 0.0629(9) 0.0376(9) 0.0465(10) 0.0392(11)
C1_26 0.0241(14) 0.0287(15) 0.0341(17) 0.0078(14) -0.0020(12) -0.0007(11)
Cl2_26 0.0543(7) 0.0516(6) 0.0304(4) 0.0054(4) -0.0115(4) -0.0081(5)
Cl1_26 0.0413(5) 0.0298(4) 0.0567(6) 0.0101(4) 0.0191(5) 0.0112(4)
Cl3_26 0.0332(4) 0.0328(4) 0.0397(5) 0.0008(4) -0.0107(3) 0.0081(3)

loop_
_atom_type_symbol
_atom_type_description
_atom_type_scat_dispersion_real
_atom_type_scat_dispersion_imag
_atom_type_scat_source
C C 0.0020 0.0012 'International Tables Vol C Tables 4.2.6.8 and 6.1.1.4'
N N 0.0042 0.0025 'International Tables Vol C Tables 4.2.6.8 and 6.1.1.4'
O O 0.0077 0.0045 'International Tables Vol C Tables 4.2.6.8 and 6.1.1.4'
P P 0.0809 0.0720 'International Tables Vol C Tables 4.2.6.8 and 6.1.1.4'
Cl Cl 0.1198 0.1216 'International Tables Vol C Tables 4.2.6.8 and 6.1.1.4'
H H 0.0000 0.0000 'International Tables Vol C Tables 4.2.6.8 and 6.1.1.4'
Pd Pd -1.3766 0.7904 'International Tables Vol C Tables 4.2.6.8 and 6.1.1.4'

loop_
_geom_angle_atom_site_label_1
_geom_angle_atom_site_label_2
_geom_angle_atom_site_label_3
_geom_angle
_geom_angle_site_symmetry_1
_geom_angle_site_symmetry_3
_geom_angle_publ_flag
O1_15 Cl_15 O3_15 109.5(2) . . ?
O1_15 Cl_15 O2_15 109.0(2) . . ?
O3_15 Cl_15 O2_15 109.7(2) . . ?
O1_15 Cl_15 O4_15 110.9(2) . . ?
O3_15 Cl_15 O4_15 108.98(18) . . ?
O2_15 Cl_15 O4_15 108.67(19) . . ?
C_12 Pd_11 C3_13 165.83(12) . . ?
C_12 Pd_11 C2_13 128.99(13) . . ?
C3_13 Pd_11 C2_13 37.42(13) . . ?
C_12 Pd_11 C1_13 104.60(12) . . ?
C3_13 Pd_11 C1_13 61.89(12) . . ?
C2_13 Pd_11 C1_13 36.74(12) . . ?
C_12 Pd_11 P_14 91.05(9) . . ?
C3_13 Pd_11 P_14 102.99(8) . . ?
C2_13 Pd_11 P_14 135.18(9) . . ?
C1_13 Pd_11 P_14 161.81(9) . . ?
C_12 Pd_11 C9_13 142.49(11) . . ?
C3_13 Pd_11 C9_13 35.68(11) . . ?
C2_13 Pd_11 C9_13 58.76(11) . . ?
C1_13 Pd_11 C9_13 58.22(11) . . ?
P_14 Pd_11 C9_13 103.65(7) . . ?
C_12 Pd_11 C8_13 113.31(11) . . ?
C3_13 Pd_11 C8_13 58.78(10) . . ?
C2_13 Pd_11 C8_13 58.66(11) . . ?
C1_13 Pd_11 C8_13 35.38(11) . . ?
P_14 Pd_11 C8_13 129.31(7) . . ?
C9_13 Pd_11 C8_13 32.90(10) . . ?
C13_14 C18_14 C17_14 119.2(3) . . ?
C13_14 C18_14 H18_14 120.4 . . ?
C17_14 C18_14 H18_14 120.4 . . ?
C16_14 C17_14 C18_14 120.8(3) . . ?
C16_14 C17_14 H17_14 119.6 . . ?
C18_14 C17_14 H17_14 119.6 . . ?
C17_14 C16_14 C15_14 120.5(3) . . ?
C17_14 C16_14 H16_14 119.8 . . ?
C15_14 C16_14 H16_14 119.8 . . ?
C16_14 C15_14 C14_14 119.5(3) . . ?
C16_14 C15_14 H15_14 120.3 . . ?
C14_14 C15_14 H15_14 120.3 . . ?
C15_14 C14_14 C13_14 120.6(3) . . ?
C15_14 C14_14 H14_14 119.7 . . ?
C13_14 C14_14 H14_14 119.7 . . ?
C18_14 C13_14 C14_14 119.5(3) . . ?
C18_14 C13_14 P_14 124.1(2) . . ?
C14_14 C13_14 P_14 116.1(2) . . ?
C1_14 P_14 C13_14 108.67(13) . . ?
C1_14 P_14 C7_14 104.87(13) . . ?
C13_14 P_14 C7_14 106.15(14) . . ?
C1_14 P_14 Pd_11 114.80(10) . . ?
C13_14 P_14 Pd_11 104.90(10) . . ?
C7_14 P_14 Pd_11 116.97(10) . . ?
C12_14 C7_14 C8_14 119.7(3) . . ?
C12_14 C7_14 P_14 123.0(2) . . ?
C8_14 C7_14 P_14 117.3(2) . . ?
C9_14 C8_14 C7_14 120.1(3) . . ?
C9_14 C8_14 H8_14 119.9 . . ?
C7_14 C8_14 H8_14 119.9 . . ?
C8_14 C9_14 C10_14 119.9(4) . . ?
C8_14 C9_14 H9_14 120.0 . . ?
C10_14 C9_14 H9_14 120.0 . . ?
C11_14 C10_14 C9_14 119.8(3) . . ?
C11_14 C10_14 H10_14 120.1 . . ?
C9_14 C10_14 H10_14 120.1 . . ?
C10_14 C11_14 C12_14 120.3(3) . . ?
C10_14 C11_14 H11_14 119.9 . . ?
C12_14 C11_14 H11_14 119.9 . . ?
C7_14 C12_14 C11_14 120.2(3) . . ?
C7_14 C12_14 H12_14 119.9 . . ?
C11_14 C12_14 H12_14 119.9 . . ?
C2_14 C1_14 C6_14 119.4(3) . . ?
C2_14 C1_14 P_14 118.9(2) . . ?
C6_14 C1_14 P_14 121.7(2) . . ?
C1_14 C2_14 C3_14 120.3(3) . . ?
C1_14 C2_14 H2_14 119.8 . . ?
C3_14 C2_14 H2_14 119.8 . . ?
C4_14 C3_14 C2_14 119.8(3) . . ?
C4_14 C3_14 H3_14 120.1 . . ?
C2_14 C3_14 H3_14 120.1 . . ?
C5_14 C4_14 C3_14 120.3(3) . . ?
C5_14 C4_14 H4_14 119.8 . . ?
C3_14 C4_14 H4_14 119.8 . . ?
C4_14 C5_14 C6_14 120.2(3) . . ?
C4_14 C5_14 H5_14 119.9 . . ?
C6_14 C5_14 H5_14 119.9 . . ?
C5_14 C6_14 C1_14 120.0(3) . . ?
C5_14 C6_14 H6_14 120.0 . . ?
C1_14 C6_14 H6_14 120.0 . . ?
C5_13 C4_13 C9_13 117.5(3) . . ?
C5_13 C4_13 H4_13 121.2 . . ?
C9_13 C4_13 H4_13 121.2 . . ?
C4_13 C5_13 C6_13 122.0(3) . . ?
C4_13 C5_13 H5_13 119.0 . . ?
C6_13 C5_13 H5_13 119.0 . . ?
C5_13 C6_13 C7_13 121.0(3) . . ?
C5_13 C6_13 H6_13 119.5 . . ?
C7_13 C6_13 H6_13 119.5 . . ?
C4_13 C9_13 C8_13 121.1(3) . . ?
C4_13 C9_13 C3_13 131.3(3) . . ?
C8_13 C9_13 C3_13 107.5(3) . . ?
C4_13 C9_13 Pd_11 127.7(2) . . ?
C8_13 C9_13 Pd_11 74.01(16) . . ?
C3_13 C9_13 Pd_11 61.07(14) . . ?
C2_13 C3_13 C9_13 107.6(3) . . ?
C2_13 C3_13 Pd_11 72.32(17) . . ?
C9_13 C3_13 Pd_11 83.25(16) . . ?
C2_13 C3_13 H3_13 126.2 . . ?
C9_13 C3_13 H3_13 126.2 . . ?
Pd_11 C3_13 H3_13 110.9 . . ?
C7_13 C8_13 C9_13 120.3(3) . . ?
C7_13 C8_13 C1_13 132.6(3) . . ?
C9_13 C8_13 C1_13 106.9(3) . . ?
C7_13 C8_13 Pd_11 126.4(2) . . ?
C9_13 C8_13 Pd_11 73.09(16) . . ?
C1_13 C8_13 Pd_11 62.44(15) . . ?
C8_13 C7_13 C6_13 118.1(3) . . ?
C8_13 C7_13 H7_13 121.0 . . ?
C6_13 C7_13 H7_13 121.0 . . ?
C2_13 C1_13 C8_13 108.4(3) . . ?
C2_13 C1_13 Pd_11 70.96(17) . . ?
C8_13 C1_13 Pd_11 82.18(17) . . ?
C2_13 C1_13 H1_13 125.8 . . ?
C8_13 C1_13 H1_13 125.8 . . ?
Pd_11 C1_13 H1_13 113.3 . . ?
C1_13 C2_13 C3_13 107.8(3) . . ?
C1_13 C2_13 Pd_11 72.30(17) . . ?
C3_13 C2_13 Pd_11 70.26(16) . . ?
C1_13 C2_13 H2_13 126.1 . . ?
C3_13 C2_13 H2_13 126.1 . . ?
Pd_11 C2_13 H2_13 123.0 . . ?
C_12 N_12 C1_12 176.1(3) . . ?
N_12 C_12 Pd_11 173.5(3) . . ?
N_12 C1_12 C2_12 108.0(3) . . ?
N_12 C1_12 C3_12 106.5(3) . . ?
C2_12 C1_12 C3_12 111.8(4) . . ?
N_12 C1_12 C4_12 108.0(3) . . ?
C2_12 C1_12 C4_12 111.0(3) . . ?
C3_12 C1_12 C4_12 111.3(4) . . ?
C1_12 C2_12 H2A_12 109.5 . . ?
C1_12 C2_12 H2B_12 109.5 . . ?
H2A_12 C2_12 H2B_12 109.5 . . ?
C1_12 C2_12 H2C_12 109.5 . . ?
H2A_12 C2_12 H2C_12 109.5 . . ?
H2B_12 C2_12 H2C_12 109.5 . . ?
C1_12 C3_12 H3A_12 109.5 . . ?
C1_12 C3_12 H3B_12 109.5 . . ?
H3A_12 C3_12 H3B_12 109.5 . . ?
C1_12 C3_12 H3C_12 109.5 . . ?
H3A_12 C3_12 H3C_12 109.5 . . ?
H3B_12 C3_12 H3C_12 109.5 . . ?
C1_12 C4_12 H4A_12 109.5 . . ?
C1_12 C4_12 H4B_12 109.5 . . ?
H4A_12 C4_12 H4B_12 109.5 . . ?
C1_12 C4_12 H4C_12 109.5 . . ?
H4A_12 C4_12 H4C_12 109.5 . . ?
H4B_12 C4_12 H4C_12 109.5 . . ?
O4_25 Cl_25 O2_25 110.2(3) . . ?
O4_25 Cl_25 O3_25 109.8(2) . . ?
O2_25 Cl_25 O3_25 109.4(3) . . ?
O4_25 Cl_25 O1_25 109.3(2) . . ?
O2_25 Cl_25 O1_25 107.7(3) . . ?
O3_25 Cl_25 O1_25 110.4(2) . . ?
C_22 Pd_21 C3_23 168.30(11) . . ?
C_22 Pd_21 C2_23 134.61(12) . . ?
C3_23 Pd_21 C2_23 37.31(12) . . ?
C_22 Pd_21 C1_23 106.65(12) . . ?
C3_23 Pd_21 C1_23 61.99(11) . . ?
C2_23 Pd_21 C1_23 36.84(11) . . ?
C_22 Pd_21 P_24 89.72(9) . . ?
C3_23 Pd_21 P_24 101.21(8) . . ?
C2_23 Pd_21 P_24 131.90(8) . . ?
C1_23 Pd_21 P_24 162.05(8) . . ?
C_22 Pd_21 C9_23 137.20(11) . . ?
C3_23 Pd_21 C9_23 35.86(11) . . ?
C2_23 Pd_21 C9_23 58.92(11) . . ?
C1_23 Pd_21 C9_23 58.50(11) . . ?
P_24 Pd_21 C9_23 104.42(7) . . ?
C_22 Pd_21 C8_23 110.70(11) . . ?
C3_23 Pd_21 C8_23 58.70(10) . . ?
C2_23 Pd_21 C8_23 58.46(11) . . ?
C1_23 Pd_21 C8_23 35.27(11) . . ?
P_24 Pd_21 C8_23 131.94(7) . . ?
C9_23 Pd_21 C8_23 32.99(9) . . ?
C13_24 C18_24 C17_24 120.0(3) . . ?
C13_24 C18_24 H18_24 120.0 . . ?
C17_24 C18_24 H18_24 120.0 . . ?
C16_24 C17_24 C18_24 120.3(3) . . ?
C16_24 C17_24 H17_24 119.8 . . ?
C18_24 C17_24 H17_24 119.8 . . ?
C17_24 C16_24 C15_24 120.5(3) . . ?
C17_24 C16_24 H16_24 119.8 . . ?
C15_24 C16_24 H16_24 119.8 . . ?
C16_24 C15_24 C14_24 119.2(3) . . ?
C16_24 C15_24 H15_24 120.4 . . ?
C14_24 C15_24 H15_24 120.4 . . ?
C15_24 C14_24 C13_24 120.6(3) . . ?
C15_24 C14_24 H14_24 119.7 . . ?
C13_24 C14_24 H14_24 119.7 . . ?
C18_24 C13_24 C14_24 119.3(3) . . ?
C18_24 C13_24 P_24 123.5(2) . . ?
C14_24 C13_24 P_24 117.2(2) . . ?
C1_24 P_24 C7_24 104.70(13) . . ?
C1_24 P_24 C13_24 106.31(13) . . ?
C7_24 P_24 C13_24 106.31(14) . . ?
C1_24 P_24 Pd_21 115.45(10) . . ?
C7_24 P_24 Pd_21 116.65(10) . . ?
C13_24 P_24 Pd_21 106.67(9) . . ?
C12_24 C7_24 C8_24 119.8(3) . . ?
C12_24 C7_24 P_24 122.7(2) . . ?
C8_24 C7_24 P_24 117.5(2) . . ?
C9_24 C8_24 C7_24 119.9(3) . . ?
C9_24 C8_24 H8_24 120.1 . . ?
C7_24 C8_24 H8_24 120.1 . . ?
C10_24 C9_24 C8_24 120.2(3) . . ?
C10_24 C9_24 H9_24 119.9 . . ?
C8_24 C9_24 H9_24 119.9 . . ?
C11_24 C10_24 C9_24 120.2(3) . . ?
C11_24 C10_24 H10_24 119.9 . . ?
C9_24 C10_24 H10_24 119.9 . . ?
C10_24 C11_24 C12_24 120.2(4) . . ?
C10_24 C11_24 H11_24 119.9 . . ?
C12_24 C11_24 H11_24 119.9 . . ?
C7_24 C12_24 C11_24 119.7(3) . . ?
C7_24 C12_24 H12_24 120.1 . . ?
C11_24 C12_24 H12_24 120.1 . . ?
C2_24 C1_24 C6_24 119.6(3) . . ?
C2_24 C1_24 P_24 119.9(2) . . ?
C6_24 C1_24 P_24 120.5(2) . . ?
C1_24 C2_24 C3_24 120.0(3) . . ?
C1_24 C2_24 H2_24 120.0 . . ?
C3_24 C2_24 H2_24 120.0 . . ?
C4_24 C3_24 C2_24 119.7(3) . . ?
C4_24 C3_24 H3_24 120.1 . . ?
C2_24 C3_24 H3_24 120.2 . . ?
C3_24 C4_24 C5_24 120.7(3) . . ?
C3_24 C4_24 H4_24 119.6 . . ?
C5_24 C4_24 H4_24 119.6 . . ?
C6_24 C5_24 C4_24 119.8(3) . . ?
C6_24 C5_24 H5_24 120.1 . . ?
C4_24 C5_24 H5_24 120.1 . . ?
C5_24 C6_24 C1_24 120.2(3) . . ?
C5_24 C6_24 H6_24 119.9 . . ?
C1_24 C6_24 H6_24 119.9 . . ?
C9_23 C4_23 C5_23 118.0(3) . . ?
C9_23 C4_23 H4_23 121.0 . . ?
C5_23 C4_23 H4_23 121.0 . . ?
C4_23 C5_23 C6_23 121.1(3) . . ?
C4_23 C5_23 H5_23 119.4 . . ?
C6_23 C5_23 H5_23 119.4 . . ?
C7_23 C6_23 C5_23 121.3(3) . . ?
C7_23 C6_23 H6_23 119.4 . . ?
C5_23 C6_23 H6_23 119.4 . . ?
C4_23 C9_23 C8_23 120.9(3) . . ?
C4_23 C9_23 C3_23 132.3(3) . . ?
C8_23 C9_23 C3_23 106.6(3) . . ?
C4_23 C9_23 Pd_21 126.1(2) . . ?
C8_23 C9_23 Pd_21 74.10(17) . . ?
C3_23 C9_23 Pd_21 60.56(15) . . ?
C2_23 C3_23 C9_23 108.1(3) . . ?
C2_23 C3_23 Pd_21 72.85(17) . . ?
C9_23 C3_23 Pd_21 83.58(16) . . ?
C2_23 C3_23 H3_23 126.0 . . ?
C9_23 C3_23 H3_23 126.0 . . ?
Pd_21 C3_23 H3_23 110.3 . . ?
C7_23 C8_23 C9_23 120.2(3) . . ?
C7_23 C8_23 C1_23 132.0(3) . . ?
C9_23 C8_23 C1_23 107.7(3) . . ?
C7_23 C8_23 Pd_21 126.9(2) . . ?
C9_23 C8_23 Pd_21 72.91(16) . . ?
C1_23 C8_23 Pd_21 62.76(15) . . ?
C6_23 C7_23 C8_23 118.6(3) . . ?
C6_23 C7_23 H7_23 120.7 . . ?
C8_23 C7_23 H7_23 120.7 . . ?
C2_23 C1_23 C8_23 107.7(3) . . ?
C2_23 C1_23 Pd_21 70.49(17) . . ?
C8_23 C1_23 Pd_21 81.98(16) . . ?
C2_23 C1_23 H1_23 126.1 . . ?
C8_23 C1_23 H1_23 126.1 . . ?
Pd_21 C1_23 H1_23 113.7 . . ?
C3_23 C2_23 C1_23 108.0(3) . . ?
C3_23 C2_23 Pd_21 69.84(16) . . ?
C1_23 C2_23 Pd_21 72.67(17) . . ?
C3_23 C2_23 H2_23 126.0 . . ?
C1_23 C2_23 H2_23 126.0 . . ?
Pd_21 C2_23 H2_23 123.1 . . ?
C_22 N_22 C1_22 173.7(3) . . ?
N_22 C_22 Pd_21 170.4(3) . . ?
N_22 C1_22 C4_22 107.6(3) . . ?
N_22 C1_22 C3_22 106.4(3) . . ?
C4_22 C1_22 C3_22 112.4(4) . . ?
N_22 C1_22 C2_22 107.4(3) . . ?
C4_22 C1_22 C2_22 111.5(3) . . ?
C3_22 C1_22 C2_22 111.3(3) . . ?
C1_22 C2_22 H2A_22 109.5 . . ?
C1_22 C2_22 H2B_22 109.5 . . ?
H2A_22 C2_22 H2B_22 109.5 . . ?
C1_22 C2_22 H2C_22 109.5 . . ?
H2A_22 C2_22 H2C_22 109.5 . . ?
H2B_22 C2_22 H2C_22 109.5 . . ?
C1_22 C3_22 H3A_22 109.5 . . ?
C1_22 C3_22 H3B_22 109.5 . . ?
H3A_22 C3_22 H3B_22 109.5 . . ?
C1_22 C3_22 H3C_22 109.5 . . ?
H3A_22 C3_22 H3C_22 109.5 . . ?
H3B_22 C3_22 H3C_22 109.5 . . ?
C1_22 C4_22 H4A_22 109.5 . . ?
C1_22 C4_22 H4B_22 109.5 . . ?
H4A_22 C4_22 H4B_22 109.5 . . ?
C1_22 C4_22 H4C_22 109.5 . . ?
H4A_22 C4_22 H4C_22 109.5 . . ?
H4B_22 C4_22 H4C_22 109.5 . . ?
Cl3_16 C1_16 Cl2_16 111.4(2) . . ?
Cl3_16 C1_16 Cl1_16 111.5(2) . . ?
Cl2_16 C1_16 Cl1_16 110.3(2) . . ?
Cl3_16 C1_16 H1_16 107.8 . . ?
Cl2_16 C1_16 H1_16 107.8 . . ?
Cl1_16 C1_16 H1_16 107.8 . . ?
Cl3_26 C1_26 Cl1_26 110.1(2) . . ?
Cl3_26 C1_26 Cl2_26 110.3(2) . . ?
Cl1_26 C1_26 Cl2_26 110.6(2) . . ?
Cl3_26 C1_26 H1_26 108.6 . . ?
Cl1_26 C1_26 H1_26 108.6 . . ?
Cl2_26 C1_26 H1_26 108.6 . . ?

loop_
_geom_bond_atom_site_label_1
_geom_bond_atom_site_label_2
_geom_bond_distance
_geom_bond_site_symmetry_2
_geom_bond_publ_flag
Cl_15 O1_15 1.432(3) . ?
Cl_15 O3_15 1.438(3) . ?
Cl_15 O2_15 1.442(3) . ?
Cl_15 O4_15 1.447(3) . ?
Pd_11 C_12 1.984(3) . ?
Pd_11 C3_13 2.201(3) . ?
Pd_11 C2_13 2.228(3) . ?
Pd_11 C1_13 2.245(3) . ?
Pd_11 P_14 2.2857(9) . ?
Pd_11 C9_13 2.497(3) . ?
Pd_11 C8_13 2.509(3) . ?
C18_14 C13_14 1.391(4) . ?
C18_14 C17_14 1.401(5) . ?
C18_14 H18_14 0.9500 . ?
C17_14 C16_14 1.376(6) . ?
C17_14 H17_14 0.9500 . ?
C16_14 C15_14 1.385(6) . ?
C16_14 H16_14 0.9500 . ?
C15_14 C14_14 1.388(5) . ?
C15_14 H15_14 0.9500 . ?
C14_14 C13_14 1.405(4) . ?
C14_14 H14_14 0.9500 . ?
C13_14 P_14 1.811(3) . ?
P_14 C1_14 1.802(3) . ?
P_14 C7_14 1.817(3) . ?
C7_14 C12_14 1.392(4) . ?
C7_14 C8_14 1.396(4) . ?
C8_14 C9_14 1.392(5) . ?
C8_14 H8_14 0.9500 . ?
C9_14 C10_14 1.399(6) . ?
C9_14 H9_14 0.9500 . ?
C10_14 C11_14 1.384(6) . ?
C10_14 H10_14 0.9500 . ?
C11_14 C12_14 1.394(5) . ?
C11_14 H11_14 0.9500 . ?
C12_14 H12_14 0.9500 . ?
C1_14 C2_14 1.391(4) . ?
C1_14 C6_14 1.399(4) . ?
C2_14 C3_14 1.394(4) . ?
C2_14 H2_14 0.9500 . ?
C3_14 C4_14 1.384(5) . ?
C3_14 H3_14 0.9500 . ?
C4_14 C5_14 1.383(5) . ?
C4_14 H4_14 0.9500 . ?
C5_14 C6_14 1.390(4) . ?
C5_14 H5_14 0.9500 . ?
C6_14 H6_14 0.9500 . ?
C4_13 C5_13 1.384(5) . ?
C4_13 C9_13 1.399(4) . ?
C4_13 H4_13 0.9500 . ?
C5_13 C6_13 1.395(6) . ?
C5_13 H5_13 0.9500 . ?
C6_13 C7_13 1.395(5) . ?
C6_13 H6_13 0.9500 . ?
C9_13 C8_13 1.418(4) . ?
C9_13 C3_13 1.467(4) . ?
C3_13 C2_13 1.421(5) . ?
C3_13 H3_13 0.9500 . ?
C8_13 C7_13 1.396(4) . ?
C8_13 C1_13 1.466(4) . ?
C7_13 H7_13 0.9500 . ?
C1_13 C2_13 1.410(5) . ?
C1_13 H1_13 0.9500 . ?
C2_13 H2_13 0.9500 . ?
N_12 C_12 1.155(4) . ?
N_12 C1_12 1.464(4) . ?
C1_12 C2_12 1.516(6) . ?
C1_12 C3_12 1.521(6) . ?
C1_12 C4_12 1.521(5) . ?
C2_12 H2A_12 0.9800 . ?
C2_12 H2B_12 0.9800 . ?
C2_12 H2C_12 0.9800 . ?
C3_12 H3A_12 0.9800 . ?
C3_12 H3B_12 0.9800 . ?
C3_12 H3C_12 0.9800 . ?
C4_12 H4A_12 0.9800 . ?
C4_12 H4B_12 0.9800 . ?
C4_12 H4C_12 0.9800 . ?
Cl_25 O4_25 1.426(3) . ?
Cl_25 O2_25 1.426(4) . ?
Cl_25 O3_25 1.432(3) . ?
Cl_25 O1_25 1.433(3) . ?
Pd_21 C_22 1.983(3) . ?
Pd_21 C3_23 2.190(3) . ?
Pd_21 C2_23 2.229(3) . ?
Pd_21 C1_23 2.258(3) . ?
Pd_21 P_24 2.2825(9) . ?
Pd_21 C9_23 2.499(3) . ?
Pd_21 C8_23 2.515(3) . ?
C18_24 C13_24 1.388(4) . ?
C18_24 C17_24 1.391(5) . ?
C18_24 H18_24 0.9500 . ?
C17_24 C16_24 1.384(6) . ?
C17_24 H17_24 0.9500 . ?
C16_24 C15_24 1.389(5) . ?
C16_24 H16_24 0.9500 . ?
C15_24 C14_24 1.392(5) . ?
C15_24 H15_24 0.9500 . ?
C14_24 C13_24 1.403(4) . ?
C14_24 H14_24 0.9500 . ?
C13_24 P_24 1.818(3) . ?
P_24 C1_24 1.810(3) . ?
P_24 C7_24 1.812(3) . ?
C7_24 C12_24 1.389(5) . ?
C7_24 C8_24 1.405(4) . ?
C8_24 C9_24 1.390(5) . ?
C8_24 H8_24 0.9500 . ?
C9_24 C10_24 1.388(6) . ?
C9_24 H9_24 0.9500 . ?
C10_24 C11_24 1.383(6) . ?
C10_24 H10_24 0.9500 . ?
C11_24 C12_24 1.404(5) . ?
C11_24 H11_24 0.9500 . ?
C12_24 H12_24 0.9500 . ?
C1_24 C2_24 1.395(4) . ?
C1_24 C6_24 1.403(4) . ?
C2_24 C3_24 1.398(5) . ?
C2_24 H2_24 0.9500 . ?
C3_24 C4_24 1.387(5) . ?
C3_24 H3_24 0.9500 . ?
C4_24 C5_24 1.388(5) . ?
C4_24 H4_24 0.9500 . ?
C5_24 C6_24 1.386(4) . ?
C5_24 H5_24 0.9500 . ?
C6_24 H6_24 0.9500 . ?
C4_23 C9_23 1.397(4) . ?
C4_23 C5_23 1.396(5) . ?
C4_23 H4_23 0.9500 . ?
C5_23 C6_23 1.403(5) . ?
C5_23 H5_23 0.9500 . ?
C6_23 C7_23 1.385(5) . ?
C6_23 H6_23 0.9500 . ?
C9_23 C8_23 1.424(4) . ?
C9_23 C3_23 1.473(4) . ?
C3_23 C2_23 1.414(5) . ?
C3_23 H3_23 0.9500 . ?
C8_23 C7_23 1.400(4) . ?
C8_23 C1_23 1.466(5) . ?
C7_23 H7_23 0.9500 . ?
C1_23 C2_23 1.418(4) . ?
C1_23 H1_23 0.9500 . ?
C2_23 H2_23 0.9500 . ?
N_22 C_22 1.154(4) . ?
N_22 C1_22 1.469(4) . ?
C1_22 C4_22 1.517(5) . ?
C1_22 C3_22 1.520(5) . ?
C1_22 C2_22 1.523(5) . ?
C2_22 H2A_22 0.9800 . ?
C2_22 H2B_22 0.9800 . ?
C2_22 H2C_22 0.9800 . ?
C3_22 H3A_22 0.9800 . ?
C3_22 H3B_22 0.9800 . ?
C3_22 H3C_22 0.9800 . ?
C4_22 H4A_22 0.9800 . ?
C4_22 H4B_22 0.9800 . ?
C4_22 H4C_22 0.9800 . ?
C1_16 Cl3_16 1.720(4) . ?
C1_16 Cl2_16 1.746(4) . ?
C1_16 Cl1_16 1.757(4) . ?
C1_16 H1_16 1.0000 . ?
C1_26 Cl3_26 1.744(4) . ?
C1_26 Cl1_26 1.760(4) . ?
C1_26 Cl2_26 1.774(4) . ?
C1_26 H1_26 1.0000 . ?

loop_
_geom_torsion_atom_site_label_1
_geom_torsion_atom_site_label_2
_geom_torsion_atom_site_label_3
_geom_torsion_atom_site_label_4
_geom_torsion
_geom_torsion_site_symmetry_1
_geom_torsion_site_symmetry_2
_geom_torsion_site_symmetry_3
_geom_torsion_site_symmetry_4
_geom_torsion_publ_flag
C13_14 C18_14 C17_14 C16_14 0.4(5) . . . . ?
C18_14 C17_14 C16_14 C15_14 -0.1(6) . . . . ?
C17_14 C16_14 C15_14 C14_14 -1.1(5) . . . . ?
C16_14 C15_14 C14_14 C13_14 2.0(5) . . . . ?
C17_14 C18_14 C13_14 C14_14 0.5(5) . . . . ?
C17_14 C18_14 C13_14 P_14 172.9(3) . . . . ?
C15_14 C14_14 C13_14 C18_14 -1.7(5) . . . . ?
C15_14 C14_14 C13_14 P_14 -174.7(3) . . . . ?
C18_14 C13_14 P_14 C1_14 3.0(3) . . . . ?
C14_14 C13_14 P_14 C1_14 175.6(2) . . . . ?
C18_14 C13_14 P_14 C7_14 115.3(3) . . . . ?
C14_14 C13_14 P_14 C7_14 -72.1(3) . . . . ?
C18_14 C13_14 P_14 Pd_11 -120.3(3) . . . . ?
C14_14 C13_14 P_14 Pd_11 52.4(2) . . . . ?
C1_14 P_14 C7_14 C12_14 115.2(3) . . . . ?
C13_14 P_14 C7_14 C12_14 0.3(3) . . . . ?
Pd_11 P_14 C7_14 C12_14 -116.3(2) . . . . ?
C1_14 P_14 C7_14 C8_14 -66.6(3) . . . . ?
C13_14 P_14 C7_14 C8_14 178.5(2) . . . . ?
Pd_11 P_14 C7_14 C8_14 61.9(3) . . . . ?
C12_14 C7_14 C8_14 C9_14 0.0(5) . . . . ?
P_14 C7_14 C8_14 C9_14 -178.3(3) . . . . ?
C7_14 C8_14 C9_14 C10_14 0.7(5) . . . . ?
C8_14 C9_14 C10_14 C11_14 -0.8(6) . . . . ?
C9_14 C10_14 C11_14 C12_14 0.2(6) . . . . ?
C8_14 C7_14 C12_14 C11_14 -0.6(5) . . . . ?
P_14 C7_14 C12_14 C11_14 177.6(3) . . . . ?
C10_14 C11_14 C12_14 C7_14 0.5(6) . . . . ?
C13_14 P_14 C1_14 C2_14 -117.4(3) . . . . ?
C7_14 P_14 C1_14 C2_14 129.4(2) . . . . ?
Pd_11 P_14 C1_14 C2_14 -0.3(3) . . . . ?
C13_14 P_14 C1_14 C6_14 65.7(3) . . . . ?
C7_14 P_14 C1_14 C6_14 -47.5(3) . . . . ?
Pd_11 P_14 C1_14 C6_14 -177.3(2) . . . . ?
C6_14 C1_14 C2_14 C3_14 0.5(5) . . . . ?
P_14 C1_14 C2_14 C3_14 -176.6(3) . . . . ?
C1_14 C2_14 C3_14 C4_14 -0.5(5) . . . . ?
C2_14 C3_14 C4_14 C5_14 -0.1(5) . . . . ?
C3_14 C4_14 C5_14 C6_14 0.8(5) . . . . ?
C4_14 C5_14 C6_14 C1_14 -0.8(5) . . . . ?
C2_14 C1_14 C6_14 C5_14 0.2(5) . . . . ?
P_14 C1_14 C6_14 C5_14 177.2(2) . . . . ?
C9_13 C4_13 C5_13 C6_13 -1.3(5) . . . . ?
C4_13 C5_13 C6_13 C7_13 2.0(6) . . . . ?
C5_13 C4_13 C9_13 C8_13 -0.6(5) . . . . ?
C5_13 C4_13 C9_13 C3_13 175.0(3) . . . . ?
C5_13 C4_13 C9_13 Pd_11 92.8(4) . . . . ?
C4_13 C9_13 C3_13 C2_13 174.6(3) . . . . ?
C8_13 C9_13 C3_13 C2_13 -9.3(3) . . . . ?
Pd_11 C9_13 C3_13 C2_13 -69.01(19) . . . . ?
C4_13 C9_13 C3_13 Pd_11 -116.4(3) . . . . ?
C8_13 C9_13 C3_13 Pd_11 59.7(2) . . . . ?
C4_13 C9_13 C8_13 C7_13 2.0(4) . . . . ?
C3_13 C9_13 C8_13 C7_13 -174.6(3) . . . . ?
Pd_11 C9_13 C8_13 C7_13 -122.8(3) . . . . ?
C4_13 C9_13 C8_13 C1_13 178.0(3) . . . . ?
C3_13 C9_13 C8_13 C1_13 1.5(3) . . . . ?
Pd_11 C9_13 C8_13 C1_13 53.28(19) . . . . ?
C4_13 C9_13 C8_13 Pd_11 124.7(3) . . . . ?
C3_13 C9_13 C8_13 Pd_11 -51.81(18) . . . . ?
C9_13 C8_13 C7_13 C6_13 -1.4(5) . . . . ?
C1_13 C8_13 C7_13 C6_13 -176.2(3) . . . . ?
Pd_11 C8_13 C7_13 C6_13 -92.1(4) . . . . ?
C5_13 C6_13 C7_13 C8_13 -0.6(5) . . . . ?
C7_13 C8_13 C1_13 C2_13 -177.7(3) . . . . ?
C9_13 C8_13 C1_13 C2_13 7.0(3) . . . . ?
Pd_11 C8_13 C1_13 C2_13 66.9(2) . . . . ?
C7_13 C8_13 C1_13 Pd_11 115.5(3) . . . . ?
C9_13 C8_13 C1_13 Pd_11 -59.9(2) . . . . ?
C8_13 C1_13 C2_13 C3_13 -12.9(3) . . . . ?
Pd_11 C1_13 C2_13 C3_13 61.7(2) . . . . ?
C8_13 C1_13 C2_13 Pd_11 -74.5(2) . . . . ?
C9_13 C3_13 C2_13 C1_13 13.7(3) . . . . ?
Pd_11 C3_13 C2_13 C1_13 -63.0(2) . . . . ?
C9_13 C3_13 C2_13 Pd_11 76.68(19) . . . . ?
C13_24 C18_24 C17_24 C16_24 1.2(5) . . . . ?
C18_24 C17_24 C16_24 C15_24 -0.7(6) . . . . ?
C17_24 C16_24 C15_24 C14_24 -1.4(6) . . . . ?
C16_24 C15_24 C14_24 C13_24 2.9(5) . . . . ?
C17_24 C18_24 C13_24 C14_24 0.2(5) . . . . ?
C17_24 C18_24 C13_24 P_24 177.8(3) . . . . ?
C15_24 C14_24 C13_24 C18_24 -2.3(5) . . . . ?
C15_24 C14_24 C13_24 P_24 179.9(3) . . . . ?
C18_24 C13_24 P_24 C1_24 -13.7(3) . . . . ?
C14_24 C13_24 P_24 C1_24 164.0(2) . . . . ?
C18_24 C13_24 P_24 C7_24 97.5(3) . . . . ?
C14_24 C13_24 P_24 C7_24 -84.9(3) . . . . ?
C18_24 C13_24 P_24 Pd_21 -137.4(2) . . . . ?
C14_24 C13_24 P_24 Pd_21 40.3(3) . . . . ?
C1_24 P_24 C7_24 C12_24 123.3(3) . . . . ?
C13_24 P_24 C7_24 C12_24 11.1(3) . . . . ?
Pd_21 P_24 C7_24 C12_24 -107.7(3) . . . . ?
C1_24 P_24 C7_24 C8_24 -58.4(3) . . . . ?
C13_24 P_24 C7_24 C8_24 -170.6(2) . . . . ?
Pd_21 P_24 C7_24 C8_24 70.6(2) . . . . ?
C12_24 C7_24 C8_24 C9_24 -1.7(5) . . . . ?
P_24 C7_24 C8_24 C9_24 180.0(2) . . . . ?
C7_24 C8_24 C9_24 C10_24 1.5(5) . . . . ?
C8_24 C9_24 C10_24 C11_24 -0.4(5) . . . . ?
C9_24 C10_24 C11_24 C12_24 -0.7(6) . . . . ?
C8_24 C7_24 C12_24 C11_24 0.6(5) . . . . ?
P_24 C7_24 C12_24 C11_24 178.9(3) . . . . ?
C10_24 C11_24 C12_24 C7_24 0.5(6) . . . . ?
C7_24 P_24 C1_24 C2_24 137.8(2) . . . . ?
C13_24 P_24 C1_24 C2_24 -109.9(2) . . . . ?
Pd_21 P_24 C1_24 C2_24 8.1(3) . . . . ?
C7_24 P_24 C1_24 C6_24 -44.1(3) . . . . ?
C13_24 P_24 C1_24 C6_24 68.2(3) . . . . ?
Pd_21 P_24 C1_24 C6_24 -173.8(2) . . . . ?
C6_24 C1_24 C2_24 C3_24 -1.5(5) . . . . ?
P_24 C1_24 C2_24 C3_24 176.6(3) . . . . ?
C1_24 C2_24 C3_24 C4_24 -0.7(5) . . . . ?
C2_24 C3_24 C4_24 C5_24 1.6(5) . . . . ?
C3_24 C4_24 C5_24 C6_24 -0.4(5) . . . . ?
C4_24 C5_24 C6_24 C1_24 -1.9(5) . . . . ?
C2_24 C1_24 C6_24 C5_24 2.8(5) . . . . ?
P_24 C1_24 C6_24 C5_24 -175.3(3) . . . . ?
C9_23 C4_23 C5_23 C6_23 -0.8(5) . . . . ?
C4_23 C5_23 C6_23 C7_23 0.7(5) . . . . ?
C5_23 C4_23 C9_23 C8_23 0.6(4) . . . . ?
C5_23 C4_23 C9_23 C3_23 173.8(3) . . . . ?
C5_23 C4_23 C9_23 Pd_21 92.9(3) . . . . ?
C4_23 C9_23 C3_23 C2_23 176.7(3) . . . . ?
C8_23 C9_23 C3_23 C2_23 -9.4(3) . . . . ?
Pd_21 C9_23 C3_23 C2_23 -69.6(2) . . . . ?
C4_23 C9_23 C3_23 Pd_21 -113.7(3) . . . . ?
C8_23 C9_23 C3_23 Pd_21 60.2(2) . . . . ?
C4_23 C9_23 C8_23 C7_23 -0.2(4) . . . . ?
C3_23 C9_23 C8_23 C7_23 -175.0(3) . . . . ?
Pd_21 C9_23 C8_23 C7_23 -123.2(3) . . . . ?
C4_23 C9_23 C8_23 C1_23 176.0(3) . . . . ?
C3_23 C9_23 C8_23 C1_23 1.3(3) . . . . ?
Pd_21 C9_23 C8_23 C1_23 53.07(19) . . . . ?
C4_23 C9_23 C8_23 Pd_21 123.0(3) . . . . ?
C3_23 C9_23 C8_23 Pd_21 -51.80(18) . . . . ?
C5_23 C6_23 C7_23 C8_23 -0.3(5) . . . . ?
C9_23 C8_23 C7_23 C6_23 0.1(4) . . . . ?
C1_23 C8_23 C7_23 C6_23 -175.1(3) . . . . ?
Pd_21 C8_23 C7_23 C6_23 -90.5(3) . . . . ?
C7_23 C8_23 C1_23 C2_23 -177.1(3) . . . . ?
C9_23 C8_23 C1_23 C2_23 7.2(3) . . . . ?
Pd_21 C8_23 C1_23 C2_23 66.5(2) . . . . ?
C7_23 C8_23 C1_23 Pd_21 116.4(3) . . . . ?
C9_23 C8_23 C1_23 Pd_21 -59.2(2) . . . . ?
C9_23 C3_23 C2_23 C1_23 14.0(3) . . . . ?
Pd_21 C3_23 C2_23 C1_23 -63.1(2) . . . . ?
C9_23 C3_23 C2_23 Pd_21 77.07(19) . . . . ?
C8_23 C1_23 C2_23 C3_23 -13.2(3) . . . . ?
Pd_21 C1_23 C2_23 C3_23 61.3(2) . . . . ?
C8_23 C1_23 C2_23 Pd_21 -74.4(2) . . . . ?
